data_7706596
loop_
_publ_author_name
'Hu, Dandan'
'Lu, Bo'
'Song, Chao'
'Zhu, Bifeng'
'Wang, Lina'
'Bernhardt, Eduard'
'Zeng, Xiaoqing'

_publ_section_title
;
 Synthesis and characterization of phosphorous(III) diisocyanate and
 triisocyanate.
;
_journal_issue 9
_journal_name_full 'Dalton transactions (Cambridge, England : 2003)'
_journal_page_first 3299
_journal_page_last 3307
_journal_paper_doi 10.1039/d1dt00261a
_journal_volume 50
_journal_year 2021
_chemical_formula_moiety 'C3 N3 O3 P'
_chemical_formula_sum 'C3 N3 O3 P'
_chemical_formula_weight 157.03
_space_group_crystal_system orthorhombic
_space_group_IT_number 62
_space_group_name_Hall '-P 2ac 2n'
_space_group_name_H-M_alt 'P n m a'
_atom_sites_solution_primary dual
_audit_creation_date 2020-03-09
_audit_creation_method
;
Olex2 1.3
(compiled Nov 21 2019 18:26:39 for OlexSys, GUI svn.r6003)
;
_audit_update_record
;
2021-01-14 deposited with the CCDC.	2021-02-09 downloaded from the CCDC.
;
_cell_angle_alpha 90
_cell_angle_beta 90
_cell_angle_gamma 90
_cell_formula_units_Z 4
_cell_length_a 7.2574(4)
_cell_length_b 11.2605(6)
_cell_length_c 7.1530(4)
_cell_measurement_reflns_used 3606
_cell_measurement_temperature 150(2)
_cell_measurement_theta_max 32.6692
_cell_measurement_theta_min 3.3328
_cell_volume 584.56(6)
_computing_cell_refinement
;
CrysAlisPro, Agilent Technologies,
Version 1.171.35.21 (release 20-01-2012 CrysAlis171 .NET)
(compiled Jan 23 2012,18:06:46)
;
_computing_data_collection
;
CrysAlisPro, Agilent Technologies,
Version 1.171.35.21 (release 20-01-2012 CrysAlis171 .NET)
(compiled Jan 23 2012,18:06:46)
;
_computing_data_reduction
;
CrysAlisPro, Agilent Technologies,
Version 1.171.35.21 (release 20-01-2012 CrysAlis171 .NET)
(compiled Jan 23 2012,18:06:46)
;
_computing_molecular_graphics 'Olex2 1.3 (Dolomanov et al., 2009)'
_computing_publication_material 'Olex2 1.3 (Dolomanov et al., 2009)'
_computing_structure_refinement 'SHELXL 2018/3 (Sheldrick, 2015)'
_computing_structure_solution 'SHELXT 2018/2 (Sheldrick, 2018)'
_diffrn_ambient_temperature 150(2)
_diffrn_detector_area_resol_mean 16.2705
_diffrn_measured_fraction_theta_full 0.993
_diffrn_measured_fraction_theta_max 0.933
_diffrn_measurement_details
;
#__ type_ start__ end____ width___ exp.time_
  1 omega   25.00   67.00   0.2500    1.5000
omega____ theta____ kappa____ phi______ frames
    -       26.2288  -99.0000  -90.0000 168

#__ type_ start__ end____ width___ exp.time_
  2 omega   22.00   68.00   0.2500    1.5000
omega____ theta____ kappa____ phi______ frames
    -       26.2288  -99.0000   30.0000 184

#__ type_ start__ end____ width___ exp.time_
  3 omega    7.00   66.00   0.2500    1.5000
omega____ theta____ kappa____ phi______ frames
    -       26.2288  -99.0000  150.0000 236

#__ type_ start__ end____ width___ exp.time_
  4 omega  -82.00  -54.00   0.2500    1.5000
omega____ theta____ kappa____ phi______ frames
    -      -27.7913 -178.0000    0.0000 112

#__ type_ start__ end____ width___ exp.time_
  5 omega  -34.00   34.00   0.2500    1.5000
omega____ theta____ kappa____ phi______ frames
    -      -27.7913   57.0000   60.0000 272

#__ type_ start__ end____ width___ exp.time_
  6 omega  -97.00   -6.00   0.2500    1.5000
omega____ theta____ kappa____ phi______ frames
    -      -27.7913  -57.0000 -180.0000 364

#__ type_ start__ end____ width___ exp.time_
  7 omega -101.00   16.00   0.2500    1.5000
omega____ theta____ kappa____ phi______ frames
    -      -27.7913  -19.0000 -120.0000 468
;
_diffrn_measurement_device_type 'Xcalibur, Eos, Gemini ultra'
_diffrn_measurement_method '\w scans'
_diffrn_orient_matrix_UB_11 0.0724617000
_diffrn_orient_matrix_UB_12 0.0398548000
_diffrn_orient_matrix_UB_13 -0.0224646000
_diffrn_orient_matrix_UB_21 -0.0419810000
_diffrn_orient_matrix_UB_22 0.0116885000
_diffrn_orient_matrix_UB_23 -0.0875806000
_diffrn_orient_matrix_UB_31 -0.0504103000
_diffrn_orient_matrix_UB_32 0.0474136000
_diffrn_orient_matrix_UB_33 0.0405213000
_diffrn_radiation_monochromator graphite
_diffrn_radiation_type 'Mo K\a'
_diffrn_radiation_wavelength 0.71073
_diffrn_reflns_av_R_equivalents 0.0282
_diffrn_reflns_av_unetI/netI 0.0177
_diffrn_reflns_Laue_measured_fraction_full 0.993
_diffrn_reflns_Laue_measured_fraction_max 0.933
_diffrn_reflns_limit_h_max 11
_diffrn_reflns_limit_h_min -10
_diffrn_reflns_limit_k_max 16
_diffrn_reflns_limit_k_min -16
_diffrn_reflns_limit_l_max 10
_diffrn_reflns_limit_l_min -10
_diffrn_reflns_number 5868
_diffrn_reflns_point_group_measured_fraction_full 0.993
_diffrn_reflns_point_group_measured_fraction_max 0.933
_diffrn_reflns_theta_full 25.242
_diffrn_reflns_theta_max 32.746
_diffrn_reflns_theta_min 3.374
_diffrn_source 'Enhance (Mo) X-ray Source'
_exptl_absorpt_coefficient_mu 0.411
_exptl_absorpt_correction_T_max 0.930
_exptl_absorpt_correction_T_min 0.847
_exptl_absorpt_correction_type analytical
_exptl_absorpt_process_details
;
CrysAlisPro, Agilent Technologies,
Version 1.171.35.21 (release 20-01-2012 CrysAlis171 .NET)
(compiled Jan 23 2012,18:06:46)
Analytical numeric absorption correction using a multifaceted crystal
			model based on expressions derived by R.C. Clark & J.S. Reid.
(Clark, R. C. & Reid, J. S. (1995). Acta Cryst. A51, 887-897)
;
_exptl_crystal_density_diffrn 1.784
_exptl_crystal_density_method 'not measured'
_exptl_crystal_description needle
_exptl_crystal_F_000 312
_exptl_crystal_size_max 0.5673
_exptl_crystal_size_mid 0.4878
_exptl_crystal_size_min 0.207
_refine_diff_density_max 0.297
_refine_diff_density_min -0.462
_refine_diff_density_rms 0.057
_refine_ls_extinction_method none
_refine_ls_goodness_of_fit_ref 1.107
_refine_ls_hydrogen_treatment undef
_refine_ls_matrix_type full
_refine_ls_number_parameters 52
_refine_ls_number_reflns 1050
_refine_ls_number_restraints 0
_refine_ls_restrained_S_all 1.107
_refine_ls_R_factor_all 0.0287
_refine_ls_R_factor_gt 0.0265
_refine_ls_shift/su_max 0.000
_refine_ls_shift/su_mean 0.000
_refine_ls_structure_factor_coef Fsqd
_refine_ls_weighting_details 'w=1/[\s^2^(Fo^2^)+(0.0351P)^2^+0.1721P] where P=(Fo^2^+2Fc^2^)/3'
_refine_ls_weighting_scheme calc
_refine_ls_wR_factor_gt 0.0716
_refine_ls_wR_factor_ref 0.0736
_reflns_Friedel_coverage 0.000
_reflns_number_gt 981
_reflns_number_total 1050
_reflns_threshold_expression 'I > 2\s(I)'
_cod_data_source_file d1dt00261a2.cif
_cod_data_source_block exp_2516
_cod_depositor_comments 'Adding full bibliography for 7706596--7706597.cif.'
_cod_database_code 7706596
_shelx_shelxl_version_number 2018/3
_chemical_oxdiff_formula 'C3 N3 O3 P1'
_chemical_oxdiff_usercomment 'P(NCO)3 100K'
_shelx_space_group_comment
;
The symmetry employed for this shelxl refinement is uniquely defined
by the following loop, which should always be used as a source of
symmetry information in preference to the above space-group names.
They are only intended as comments.
;
_shelx_estimated_absorpt_t_max 0.920
_shelx_estimated_absorpt_t_min 0.800
_reflns_odcompleteness_completeness 99.72
_reflns_odcompleteness_iscentric 1
_reflns_odcompleteness_theta 30.44
_olex2_refinement_description
;
;
_olex2_submission_special_instructions 'No special instructions were received'

loop_
_space_group_symop_operation_xyz
'x, y, z'
'-x+1/2, -y, z+1/2'
'-x, y+1/2, -z'
'x+1/2, -y+1/2, -z+1/2'
'-x, -y, -z'
'x-1/2, y, -z-1/2'
'x, -y-1/2, z'
'-x-1/2, y-1/2, z-1/2'

loop_
_atom_site_label
_atom_site_type_symbol
_atom_site_fract_x
_atom_site_fract_y
_atom_site_fract_z
_atom_site_U_iso_or_equiv
_atom_site_adp_type
_atom_site_occupancy
_atom_site_site_symmetry_order
_atom_site_calc_flag
_atom_site_refinement_flags_posn
_atom_site_refinement_flags_adp
_atom_site_refinement_flags_occupancy
_atom_site_disorder_assembly
_atom_site_disorder_group
P001 P 0.30987(5) 0.250000 0.53291(5) 0.01502(11) Uani 1 2 d S T P . .
O002 O 0.31359(16) 0.250000 0.00642(17) 0.0315(3) Uani 1 2 d S T P . .
N003 N 0.43319(11) 0.36463(7) 0.62606(12) 0.01912(17) Uani 1 1 d . . . . .
O004 O 0.36191(14) 0.52396(8) 0.82822(15) 0.0425(3) Uani 1 1 d . . . . .
N005 N 0.41291(16) 0.250000 0.32055(17) 0.0201(2) Uani 1 2 d S T P . .
C006 C 0.35484(18) 0.250000 0.16348(19) 0.0187(2) Uani 1 2 d S T P . .
C007 C 0.39059(15) 0.44387(9) 0.72901(15) 0.0234(2) Uani 1 1 d . . . . .

loop_
_atom_site_aniso_label
_atom_site_aniso_U_11
_atom_site_aniso_U_22
_atom_site_aniso_U_33
_atom_site_aniso_U_23
_atom_site_aniso_U_13
_atom_site_aniso_U_12
P001 0.01606(17) 0.01501(17) 0.01399(17) 0.000 0.00156(10) 0.000
O002 0.0211(5) 0.0584(8) 0.0150(5) 0.000 0.0003(4) 0.000
N003 0.0219(4) 0.0168(4) 0.0186(4) -0.0014(3) 0.0011(3) -0.0012(3)
O004 0.0504(6) 0.0256(4) 0.0516(6) -0.0189(4) 0.0169(5) -0.0048(4)
N005 0.0200(5) 0.0256(6) 0.0148(5) 0.000 0.0014(4) 0.000
C006 0.0162(5) 0.0224(6) 0.0175(6) 0.000 0.0031(4) 0.000
C007 0.0249(5) 0.0175(4) 0.0279(5) -0.0017(3) 0.0029(4) -0.0019(3)

loop_
_atom_type_symbol
_atom_type_description
_atom_type_scat_dispersion_real
_atom_type_scat_dispersion_imag
_atom_type_scat_source
C C 0.0033 0.0016 'International Tables Vol C Tables 4.2.6.8 and 6.1.1.4'
N N 0.0061 0.0033 'International Tables Vol C Tables 4.2.6.8 and 6.1.1.4'
O O 0.0106 0.0060 'International Tables Vol C Tables 4.2.6.8 and 6.1.1.4'
P P 0.1023 0.0942 'International Tables Vol C Tables 4.2.6.8 and 6.1.1.4'

loop_
_exptl_crystal_face_index_h
_exptl_crystal_face_index_k
_exptl_crystal_face_index_l
_exptl_crystal_face_perp_dist
_exptl_oxdiff_crystal_face_indexfrac_h
_exptl_oxdiff_crystal_face_indexfrac_k
_exptl_oxdiff_crystal_face_indexfrac_l
_exptl_oxdiff_crystal_face_x
_exptl_oxdiff_crystal_face_y
_exptl_oxdiff_crystal_face_z
-1 -1 0 0.0862 -1.0000 -1.0000 -0.0000 -0.1123 0.0303 0.0030
1 1 0 0.1208 1.0000 1.0000 0.0000 0.1123 -0.0303 -0.0030
0 0 -1 0.1888 -0.0000 0.0000 -1.0000 0.0225 0.0876 -0.0405
-1 3 0 0.2271 -1.0000 3.0000 -0.0000 0.0471 0.0770 0.1927
5 -13 -3 0.3068 5.0001 -13.0000 -2.9999 -0.0884 -0.0991 -0.9900
6 -4 8 0.1871 6.0002 -4.0001 8.0002 0.0956 -0.9993 -0.1680
-1 -5 9 0.2552 -0.9999 -5.0001 9.0000 -0.4739 -0.8047 0.1780
0 -9 8 0.2256 0.0001 -9.0001 8.0000 -0.5384 -0.8059 -0.1026
3 -1 -10 0.1967 2.9999 -0.9999 -10.0000 0.4022 0.7382 -0.6038
-10 6 1 0.2128 -10.0002 5.9999 0.9998 -0.5080 0.4024 0.8291
3 12 5 0.2873 3.0002 12.0000 5.0001 0.5833 -0.4236 0.6203
9 5 3 0.1472 9.0003 5.0000 3.0002 0.7841 -0.5822 -0.0951
9 5 -4 0.1349 9.0002 5.0001 -3.9998 0.9413 0.0309 -0.3787
-7 -10 3 0.1247 -7.0001 -10.0001 2.9999 -0.9732 -0.0857 0.0003
-8 5 5 0.2909 -8.0001 4.9999 4.9999 -0.4928 -0.0436 0.8430
1 3 10 0.3143 1.0002 2.9999 10.0001 -0.0326 -0.8827 0.4970
-5 6 -8 0.2607 -5.0002 6.0001 -8.0001 0.0565 0.9807 0.2124
2 -9 -8 0.2752 1.9999 -8.9999 -8.0000 -0.0341 0.5115 -0.8517
8 2 6 0.1584 8.0003 2.0000 6.0002 0.5246 -0.8380 -0.0653
-10 1 1 0.1719 -10.0002 0.9999 0.9998 -0.7072 0.3439 0.5920
-8 -9 1 0.0869 -8.0002 -9.0001 0.9998 -0.9609 0.1431 0.0171
-5 -2 9 0.2663 -5.0000 -2.0002 9.0000 -0.6442 -0.6017 0.5219

loop_
_geom_angle_atom_site_label_1
_geom_angle_atom_site_label_2
_geom_angle_atom_site_label_3
_geom_angle
_geom_angle_site_symmetry_1
_geom_angle_site_symmetry_3
_geom_angle_publ_flag
N003 P001 N003 98.32(6) . 7_565 ?
N005 P001 N003 96.82(4) . . ?
N005 P001 N003 96.82(4) . 7_565 ?
C007 N003 P001 131.94(8) . . ?
C006 N005 P001 133.23(11) . . ?
O002 C006 N005 174.36(15) . . ?
O004 C007 N003 175.14(12) . . ?

loop_
_geom_bond_atom_site_label_1
_geom_bond_atom_site_label_2
_geom_bond_distance
_geom_bond_site_symmetry_2
_geom_bond_publ_flag
P001 N003 1.7062(8) 7_565 ?
P001 N003 1.7062(8) . ?
P001 N005 1.6931(12) . ?
O002 C006 1.1626(18) . ?
N003 C007 1.1975(13) . ?
O004 C007 1.1663(13) . ?
N005 C006 1.1999(18) . ?

loop_
_geom_torsion_atom_site_label_1
_geom_torsion_atom_site_label_2
_geom_torsion_atom_site_label_3
_geom_torsion_atom_site_label_4
_geom_torsion
_geom_torsion_site_symmetry_1
_geom_torsion_site_symmetry_2
_geom_torsion_site_symmetry_3
_geom_torsion_site_symmetry_4
_geom_torsion_publ_flag
N003 P001 N003 C007 -119.49(10) 7_565 . . . ?
N003 P001 N005 C006 130.37(3) 7_565 . . . ?
N003 P001 N005 C006 -130.37(3) . . . . ?
N005 P001 N003 C007 142.56(11) . . . . ?
